data_1572151
loop_
_publ_author_name
'Tay, Hui Min'
'Docker, Andrew'
'Hua, Carol'
'Beer, Paul D.'

_publ_section_title
;
 Selective sodium halide over potassium halide binding and extraction by a
 heteroditopic halogen bonding [2]catenane.
;
_journal_issue 32
_journal_name_full 'Chemical science'
_journal_page_first 13074
_journal_page_last 13081
_journal_paper_doi 10.1039/d4sc03381g
_journal_volume 15
_journal_year 2024
_chemical_formula_moiety 'C58 H68 I2 N6 Na O9, I [+ solvents]'
_chemical_formula_sum 'C58 H68 I3 N6 Na O9'
_chemical_formula_weight 1396.87
_space_group_crystal_system monoclinic
_space_group_IT_number 14
_space_group_name_Hall '-P 2yn'
_space_group_name_H-M_alt 'P 1 21/n 1'
_atom_sites_solution_hydrogens geom
_audit_creation_date 2024-04-15
_audit_creation_method
;
Olex2 1.5
(compiled 2024.02.16 svn.r378c4104 for OlexSys, GUI svn.r6928)
;
_audit_update_record
;
2024-04-15 deposited with the CCDC.	2024-07-15 downloaded from the CCDC.
;
_cell_angle_alpha 90
_cell_angle_beta 100.995(2)
_cell_angle_gamma 90
_cell_formula_units_Z 4
_cell_length_a 21.3809(4)
_cell_length_b 11.8823(2)
_cell_length_c 26.6796(5)
_cell_measurement_reflns_used 22699
_cell_measurement_temperature 150.0(2)
_cell_measurement_theta_max 75.9200
_cell_measurement_theta_min 4.0380
_cell_volume 6653.6(2)
_computing_cell_refinement 'CrysAlisPro 1.171.42.72a (Rigaku OD, 2022)'
_computing_data_collection 'CrysAlisPro 1.171.42.72a (Rigaku OD, 2022)'
_computing_data_reduction 'CrysAlisPro 1.171.42.72a (Rigaku OD, 2022)'
_computing_molecular_graphics 'Olex2 1.5 (Dolomanov et al., 2009)'
_computing_publication_material 'Olex2 1.5 (Dolomanov et al., 2009)'
_computing_structure_refinement 'SHELXL 2019/3 (Sheldrick, 2015)'
_computing_structure_solution 'SHELXT 2018/2 (Sheldrick, 2018)'
_diffrn_ambient_temperature 150.15
_diffrn_detector_area_resol_mean 10.4102
_diffrn_detector_type Atlas
_diffrn_measured_fraction_theta_full 1.000
_diffrn_measured_fraction_theta_max 0.991
_diffrn_measurement_details
;
List of Runs (angles in degrees, time in seconds):

  # Type    Start    End  Width  t~exp~   \w     \q     \k     \f   Frames
#--------------------------------------------------------------------------
  1  \w     -3.00  26.00   1.00    4.00    --  -42.41  19.00 -90.00   29
  2  \w    -22.00   3.00   1.00    4.00    --  -42.41  38.00-150.00   25
  3  \w      2.00  35.00   1.00    4.00    --  -42.41  19.00   0.00   33
  4  \w   -112.00 -61.00   1.00    4.00    --  -42.41 178.00-180.00   51
  5  \w     -5.00  36.00   1.00    4.00    --  -42.41  19.00 -30.00   41
  6  \w    -27.00  28.00   1.00    4.00    --  -42.41  57.00-150.00   55
  7  \w     -5.00  36.00   1.00    4.00    --  -42.41  19.00 120.00   41
  8  \w     43.00  72.00   1.00   17.50    --  111.00 -45.00 -90.00   29
  9  \w     52.00  96.00   1.00   17.50    --  111.00 -77.00-150.00   44
 10  \w     40.00  69.00   1.00   17.50    --  111.00 -45.00 -60.00   29
 11  \w    121.00 152.00   1.00   17.50    --  111.00  15.00 -30.00   31
 12  \w     66.00  93.00   1.00   17.50    --  111.00  15.00  90.00   27
 13  \w     71.00  98.00   1.00   17.50    --  111.00-125.00   0.00   27
 14  \w     41.00  71.00   1.00   17.50    --  111.00 -45.00-120.00   30
 15  \w    104.00 172.00   1.00   17.50    --  111.00  77.00 -30.00   68
 16  \w     40.00  69.00   1.00   17.50    --  111.00 -45.00  30.00   29
 17  \w     49.00  74.00   1.00   17.50    --  111.00 -61.00 -90.00   25
 18  \w     40.00  69.00   1.00   17.50    --  111.00 -45.00-150.00   29
 19  \w     51.00 106.00   1.00   17.50    --  111.00 -96.00-149.00   55
 20  \w     67.00  96.00   1.00   17.50    --  111.00  15.00 -30.00   29
 21  \w     40.00  65.00   1.00   17.50    --  111.00 -45.00 -30.00   25
 22  \w     71.00 108.00   1.00   17.50    --  111.00-125.00 -30.00   37
 23  \w    136.00 161.00   1.00   17.50    --  111.00  77.00 -60.00   25
 24  \w    111.00 160.00   1.00   17.50    --  111.00  77.00-150.00   49
 25  \w     40.00  72.00   1.00   17.50    --  111.00 -45.00-180.00   32
 26  \w    137.00 169.00   1.00   17.50    --  111.00  15.00  90.00   32
 27  \w     44.00  71.00   1.00   17.50    --  111.00 -45.00 120.00   27
 28  \w     57.00  89.00   1.00   17.50    --  111.00 -61.00-150.00   32
 29  \w    112.00 175.00   1.00   17.50    --  111.00  77.00 -90.00   63
 30  \w     -4.00  31.00   1.00    4.00    --  -42.41  19.00  60.00   35
 31  \w      6.00  33.00   1.00    4.00    --  -42.41  19.00 -90.00   27
 32  \w    -22.00   3.00   1.00    4.00    --  -42.41  38.00-180.00   25
 33  \w     -1.00  24.00   1.00    4.00    --  -42.41  19.00  30.00   25
 34  \w     78.00 129.00   1.00    4.00    --   42.41 178.00  60.00   51
 35  \w    102.00 129.00   1.00    4.00    --   42.41 178.00-180.00   27
 36  \w     63.00 128.00   1.00    4.00    --   42.41-178.00-150.00   65
 37  \w     41.00  69.00   1.00   17.50    --  111.00-125.00 150.00   28
 38  \w     73.00 112.00   1.00   17.50    --  111.00-125.00 120.00   39
 39  \w     70.00 110.00   1.00   17.50    --  111.00-115.00-159.99   40
 40  \w     89.00 159.00   1.00   17.50    --  111.00  45.00-150.00   70
 41  \w    130.00 158.00   1.00   17.50    --  111.00  45.00 -90.00   28
 42  \w     53.00  92.00   1.00   17.50    --  111.00 -61.00  90.00   39
 43  \w     51.00  78.00   1.00   17.50    --  111.00-125.00 -90.00   27
 44  \w     79.00 106.00   1.00   17.50    --  111.00 -95.00   0.00   27
 45  \w     45.00  84.00   1.00   17.50    --  111.00 -77.00  90.00   39
 46  \w    132.00 161.00   1.00   17.50    --  111.00  61.00  30.00   29
 47  \w    153.00 178.00   1.00   17.50    --  111.00  30.00   0.00   25
 48  \w     52.00  90.00   1.00   17.50    --  111.00 -61.00 -30.00   38
 49  \w    102.00 127.00   1.00   17.50    --  111.00 -77.00  90.00   25
 50  \w    100.00 144.00   1.00   17.50    --  111.00  30.00 150.00   44
 51  \w     80.00 112.00   1.00   17.50    --  111.00-125.00  30.00   32
 52  \w     91.00 128.00   1.00   17.50    --  111.00  30.00   0.00   37
 53  \w     43.00 109.00   1.00   17.50    --  111.00-125.00  90.00   66
 54  \w     86.00 111.00   1.00   17.50    --  111.00-125.00 150.00   25
 55  \w     99.00 125.00   1.00   17.50    --  111.00  61.00  30.00   26
 56  \w    103.00 133.00   1.00   17.50    --  111.00  30.00-180.00   30
 57  \w     85.00 112.00   1.00   17.50    --  111.00-125.00-180.00   27
 58  \w     97.00 124.00   1.00   17.50    --  111.00-140.00 -36.17   27
 59  \w     90.00 116.00   1.00   17.50    --  111.00-129.00  -0.49   26
;
_diffrn_measurement_device 'four-circle diffractometer'
_diffrn_measurement_device_type 'SuperNova, Dual, Cu at home/near, Atlas'
_diffrn_measurement_method '\w scans'
_diffrn_radiation_type CuK\a
_diffrn_radiation_wavelength 1.54184
_diffrn_reflns_av_R_equivalents 0.0755
_diffrn_reflns_av_unetI/netI 0.0454
_diffrn_reflns_Laue_measured_fraction_full 1.000
_diffrn_reflns_Laue_measured_fraction_max 0.991
_diffrn_reflns_limit_h_max 26
_diffrn_reflns_limit_h_min -25
_diffrn_reflns_limit_k_max 14
_diffrn_reflns_limit_k_min -14
_diffrn_reflns_limit_l_max 31
_diffrn_reflns_limit_l_min -33
_diffrn_reflns_number 83698
_diffrn_reflns_point_group_measured_fraction_full 1.000
_diffrn_reflns_point_group_measured_fraction_max 0.991
_diffrn_reflns_theta_full 67.684
_diffrn_reflns_theta_max 76.447
_diffrn_reflns_theta_min 3.375
_exptl_absorpt_coefficient_mu 11.559
_exptl_absorpt_correction_T_max 1.00000
_exptl_absorpt_correction_T_min 0.15359
_exptl_absorpt_correction_type multi-scan
_exptl_absorpt_process_details
;
CrysAlisPro 1.171.42.72a (Rigaku Oxford Diffraction, 2022)
Empirical absorption correction using spherical harmonics,
implemented in SCALE3 ABSPACK scaling algorithm.
;
_exptl_crystal_colour 'clear light colourless'
_exptl_crystal_colour_lustre clear
_exptl_crystal_colour_modifier light
_exptl_crystal_colour_primary colourless
_exptl_crystal_density_diffrn 1.394
_exptl_crystal_description needle
_exptl_crystal_F_000 2800
_exptl_crystal_size_max 0.32
_exptl_crystal_size_mid 0.07
_exptl_crystal_size_min 0.04
_refine_diff_density_max 1.180
_refine_diff_density_min -0.700
_refine_diff_density_rms 0.100
_refine_ls_extinction_method none
_refine_ls_goodness_of_fit_ref 1.022
_refine_ls_hydrogen_treatment constr
_refine_ls_matrix_type full
_refine_ls_number_parameters 629
_refine_ls_number_reflns 13822
_refine_ls_number_restraints 2
_refine_ls_restrained_S_all 1.026
_refine_ls_R_factor_all 0.0689
_refine_ls_R_factor_gt 0.0487
_refine_ls_shift/su_max 0.002
_refine_ls_shift/su_mean 0.000
_refine_ls_structure_factor_coef Fsqd
_refine_ls_weighting_details 'w=1/[\s^2^(Fo^2^)+(0.0591P)^2^+14.4376P] where P=(Fo^2^+2Fc^2^)/3'
_refine_ls_weighting_scheme calc
_refine_ls_wR_factor_gt 0.1202
_refine_ls_wR_factor_ref 0.1385
_reflns_Friedel_coverage 0.000
_reflns_number_gt 10393
_reflns_number_total 13822
_reflns_threshold_expression 'I > 2\s(I)'
_cod_data_source_file d4sc03381g2.cif
_cod_data_source_block 011hmt23_auto
_cod_depositor_comments 'Adding full bibliography for 1572151.cif.'
_cod_database_code 1572151
_shelx_shelxl_version_number 2019/3
_shelx_space_group_comment
;
The symmetry employed for this shelxl refinement is uniquely defined
by the following loop, which should always be used as a source of
symmetry information in preference to the above space-group names.
They are only intended as comments.
;
_shelx_estimated_absorpt_t_max 0.655
_shelx_estimated_absorpt_t_min 0.119
_olex2_refinement_description
;
1. Fixed Uiso
 At 1.2 times of:
  All C(H) groups, All C(H,H) groups
 At 1.5 times of:
  All C(H,H,H) groups
2. Restrained distances
 C62-O8
 1.4 with sigma of 0.02
 C51-O11
 1.4 with sigma of 0.02
3. Uiso/Uaniso restraints and constraints
Uanis(C49) = Uanis(O9) = Uanis(C60) = Uanis(C48) = Uanis(O7) = Uanis(C47) =
Uanis(C61) = Uanis(C50) = Uanis(O8) = Uanis(O11) = Uanis(C51) = Uanis(C62) =
Uanis(C63) = Uanis(C52) = Uanis(O10) = Uanis(O15) = Uanis(C53) = Uanis(C64)
Uanis(C1) = Uanis(C2) = Uanis(C4) = Uanis(C3)
Uanis(C54) = Uanis(C55) = Uanis(C56) = Uanis(C58) = Uanis(C57) = Uanis(C59)
4. Others
 Sof(O10)=Sof(O7)=Sof(C52)=Sof(H52A)=Sof(H52B)=Sof(C53)=Sof(H53A)=Sof(H53B)=
 Sof(C47)=Sof(H47A)=Sof(H47B)=Sof(O8)=Sof(C48)=Sof(H48A)=Sof(H48B)=Sof(C51)=
 Sof(H51A)=Sof(H51B)=Sof(C50)=Sof(H50A)=Sof(H50B)=1-FVAR(1)
 Sof(O11)=Sof(O9)=Sof(C61)=Sof(H61A)=Sof(H61B)=Sof(C60)=Sof(H60A)=Sof(H60B)=
 Sof(C64)=Sof(H64A)=Sof(H64B)=Sof(O15)=Sof(C62)=Sof(H62A)=Sof(H62B)=Sof(C63)=
 Sof(H63A)=Sof(H63B)=Sof(C49)=Sof(H49A)=Sof(H49B)=FVAR(1)
5.a Secondary CH2 refined with riding coordinates:
 C13(H13A,H13B), C22(H22A,H22B), C21(H21A,H21B), C23(H23A,H23B), C24(H24A,
 H24B), C39(H39A,H39B), C25(H25A,H25B), C40(H40A,H40B), C32(H32A,H32B),
 C37(H37A,H37B), C38(H38A,H38B), C36(H36A,H36B), C20(H20A,H20B), C52(H52A,H52B),
  C35(H35A,H35B), C53(H53A,H53B), C47(H47A,H47B), C48(H48A,H48B), C51(H51A,
 H51B), C50(H50A,H50B), C61(H61A,H61B), C60(H60A,H60B), C64(H64A,H64B),
 C62(H62A,H62B), C63(H63A,H63B), C49(H49A,H49B)
5.b Aromatic/amide H refined with riding coordinates:
 C8(H8), C10(H10), C6(H6), C18(H18), C15(H15), C16(H16), C19(H19), C27(H27),
 C31(H31), C28(H28), C42(H42), C46(H46), C59(H59), C30(H30), C55(H55), C45(H45),
  C58(H58), C43(H43), C56(H56)
5.c Idealised Me refined as rotating group:
 C4(H4A,H4B,H4C), C2(H2A,H2B,H2C), C3(H3A,H3B,H3C)
;
_smtbx_masks_void_probe_radius 1.2
_smtbx_masks_void_truncation_radius 1.2
_olex2_submission_special_instructions 'No special instructions were received'
_oxdiff_exptl_absorpt_empirical_details
;
Empirical correction (ABSPACK) includes:
- Absorption correction using spherical harmonics
- Frame scaling
;

loop_
_space_group_symop_operation_xyz
'x, y, z'
'-x+1/2, y+1/2, -z+1/2'
'-x, -y, -z'
'x-1/2, -y-1/2, z-1/2'

loop_
_atom_site_label
_atom_site_type_symbol
_atom_site_fract_x
_atom_site_fract_y
_atom_site_fract_z
_atom_site_U_iso_or_equiv
_atom_site_adp_type
_atom_site_occupancy
_atom_site_site_symmetry_order
_atom_site_calc_flag
_atom_site_refinement_flags_posn
_atom_site_refinement_flags_adp
_atom_site_refinement_flags_occupancy
_atom_site_disorder_assembly
_atom_site_disorder_group
I1 I 0.81886(2) 0.20195(3) 0.43873(2) 0.04645(9) Uani 1 1 d . . . . .
I2 I 0.64835(2) 0.09554(3) 0.45221(2) 0.05151(10) Uani 1 1 d . . . . .
I3 I 0.72883(2) 0.00603(3) 0.35861(2) 0.06009(12) Uani 1 1 d . . . . .
Na1 Na 0.59289(10) 0.5772(2) 0.30888(8) 0.0531(5) Uani 1 1 d . . . . .
O2 O 0.5495(2) 0.6214(4) 0.22546(15) 0.0558(9) Uani 1 1 d . . . . .
O3 O 0.67946(19) 0.6321(3) 0.26386(16) 0.0535(9) Uani 1 1 d . . . . .
O1 O 0.4815(2) 0.5089(4) 0.28667(17) 0.0624(11) Uani 1 1 d . . . . .
O6 O 0.5668(2) 0.7605(4) 0.36029(19) 0.0690(12) Uani 1 1 d . . . . .
O4 O 0.6355(2) 0.3885(4) 0.3290(2) 0.0678(12) Uani 1 1 d . . . . .
O5 O 0.6344(2) 0.5663(5) 0.39639(17) 0.0700(12) Uani 1 1 d . . . . .
N3 N 0.9014(2) 0.4033(4) 0.47867(17) 0.0505(10) Uani 1 1 d . . . . .
N4 N 0.5443(2) 0.1639(5) 0.50926(19) 0.0572(12) Uani 1 1 d . . . . .
N1 N 0.8881(3) 0.4469(5) 0.5539(2) 0.0618(13) Uani 1 1 d . . . . .
N2 N 0.9200(3) 0.4733(5) 0.5183(2) 0.0621(13) Uani 1 1 d . . . . .
N6 N 0.5855(3) 0.2453(5) 0.5802(2) 0.0640(14) Uani 1 1 d . . . . .
C33 C 0.6075(3) 0.1690(5) 0.5102(2) 0.0502(12) Uani 1 1 d . . . . .
C8 C 0.7416(2) 0.2827(4) 0.5451(2) 0.0431(11) Uani 1 1 d . . . . .
H8 H 0.729151 0.279599 0.508994 0.052 Uiso 1 1 calc R U . . .
C9 C 0.6990(3) 0.2523(5) 0.5780(2) 0.0469(11) Uani 1 1 d . . . . .
C14 C 0.8688(3) 0.4902(4) 0.3944(2) 0.0460(11) Uani 1 1 d . . . . .
N5 N 0.5311(3) 0.2130(6) 0.5525(2) 0.0706(16) Uani 1 1 d . . . . .
C12 C 0.8568(3) 0.3305(5) 0.4889(2) 0.0460(11) Uani 1 1 d . . . . .
C11 C 0.8477(3) 0.3597(5) 0.5371(2) 0.0503(12) Uani 1 1 d . . . . .
C10 C 0.7182(3) 0.2576(5) 0.6306(2) 0.0504(12) Uani 1 1 d . . . . .
H10 H 0.688874 0.236457 0.651511 0.060 Uiso 1 1 calc R U . . .
C6 C 0.8209(3) 0.3230(5) 0.6221(2) 0.0511(12) Uani 1 1 d . . . . .
H6 H 0.862630 0.347694 0.636858 0.061 Uiso 1 1 calc R U . . .
C13 C 0.9199(3) 0.4261(5) 0.4298(2) 0.0481(12) Uani 1 1 d . . . . .
H13A H 0.928130 0.354037 0.413571 0.058 Uiso 1 1 calc R U . . .
H13B H 0.959871 0.470372 0.435626 0.058 Uiso 1 1 calc R U . . .
C5 C 0.7792(3) 0.2930(5) 0.6541(2) 0.0503(12) Uani 1 1 d . . . . .
C18 C 0.8115(3) 0.5274(6) 0.3091(3) 0.0638(16) Uani 1 1 d . . . . .
H18 H 0.804088 0.509629 0.273698 0.077 Uiso 1 1 calc R U . . .
C7 C 0.8035(3) 0.3178(5) 0.5691(2) 0.0493(12) Uani 1 1 d . . . . .
C15 C 0.8348(3) 0.5763(6) 0.4119(3) 0.0618(15) Uani 1 1 d . . . . .
H15 H 0.842132 0.593863 0.447318 0.074 Uiso 1 1 calc R U . . .
C34 C 0.6335(3) 0.2204(5) 0.5557(2) 0.0509(12) Uani 1 1 d . . . . .
C22 C 0.5927(3) 0.6408(5) 0.1924(2) 0.0587(14) Uani 1 1 d . . . . .
H22A H 0.572297 0.687485 0.163107 0.070 Uiso 1 1 calc R U . . .
H22B H 0.605627 0.568389 0.179130 0.070 Uiso 1 1 calc R U . . .
C16 C 0.7901(3) 0.6369(6) 0.3777(3) 0.0677(17) Uani 1 1 d . . . . .
H16 H 0.766910 0.695341 0.390248 0.081 Uiso 1 1 calc R U . . .
C26 C 0.4583(3) 0.4200(6) 0.3620(3) 0.0605(15) Uani 1 1 d . . . . .
C19 C 0.8556(3) 0.4655(5) 0.3430(2) 0.0538(13) Uani 1 1 d . . . . .
H19 H 0.877248 0.404870 0.330516 0.065 Uiso 1 1 calc R U . . .
C1 C 0.7982(4) 0.2993(8) 0.7129(3) 0.0810(10) Uani 1 1 d . . . . .
C17 C 0.7785(3) 0.6143(6) 0.3260(3) 0.0623(16) Uani 1 1 d . . . . .
C41 C 0.5054(4) 0.8782(5) 0.2965(3) 0.0657(17) Uani 1 1 d . . . . .
C21 C 0.6494(3) 0.6997(5) 0.2214(2) 0.0603(15) Uani 1 1 d . . . . .
H21A H 0.680031 0.714613 0.198592 0.072 Uiso 1 1 calc R U . . .
H21B H 0.636414 0.772827 0.233899 0.072 Uiso 1 1 calc R U . . .
C23 C 0.4961(3) 0.5539(6) 0.2032(3) 0.0660(16) Uani 1 1 d . . . . .
H23A H 0.510255 0.476385 0.197542 0.079 Uiso 1 1 calc R U . . .
H23B H 0.475550 0.585785 0.169778 0.079 Uiso 1 1 calc R U . . .
C29 C 0.4802(3) 0.2375(6) 0.4295(2) 0.0579(14) Uani 1 1 d . . . . .
C27 C 0.4730(3) 0.3140(6) 0.3452(2) 0.0634(16) Uani 1 1 d . . . . .
H27 H 0.475363 0.302853 0.310359 0.076 Uiso 1 1 calc R U . . .
C31 C 0.4563(3) 0.4341(6) 0.4130(3) 0.0673(17) Uani 1 1 d . . . . .
H31 H 0.447653 0.506386 0.425298 0.081 Uiso 1 1 calc R U . . .
C24 C 0.4505(3) 0.5526(7) 0.2385(3) 0.0710(18) Uani 1 1 d . . . . .
H24A H 0.435163 0.629924 0.242883 0.085 Uiso 1 1 calc R U . . .
H24B H 0.413344 0.505159 0.224227 0.085 Uiso 1 1 calc R U . . .
C28 C 0.4840(3) 0.2255(6) 0.3788(3) 0.0631(15) Uani 1 1 d . . . . .
H28 H 0.494602 0.154001 0.366756 0.076 Uiso 1 1 calc R U . . .
C42 C 0.5290(4) 0.9118(6) 0.2540(3) 0.077(2) Uani 1 1 d . . . . .
H42 H 0.571277 0.940065 0.258246 0.092 Uiso 1 1 calc R U . . .
O10 O 0.4945(10) 0.3064(13) 0.0675(6) 0.1002(13) Uani 0.490(7) 1 d . . P A 1
C46 C 0.4421(4) 0.8452(7) 0.2892(3) 0.078(2) Uani 1 1 d . . . . .
H46 H 0.423526 0.827225 0.317798 0.093 Uiso 1 1 calc R U . . .
C59 C 0.6026(4) 0.3331(7) 0.1559(4) 0.0874(10) Uani 1 1 d . . . . .
H59 H 0.615341 0.369673 0.127789 0.105 Uiso 1 1 calc R U . . .
C30 C 0.4669(4) 0.3443(7) 0.4462(3) 0.0719(19) Uani 1 1 d . . . . .
H30 H 0.464992 0.355453 0.481161 0.086 Uiso 1 1 calc R U . . .
C55 C 0.5366(4) 0.2091(7) 0.1922(4) 0.0874(10) Uani 1 1 d . . . . .
H55 H 0.501500 0.159004 0.189163 0.105 Uiso 1 1 calc R U . . .
C39 C 0.6070(4) 0.7564(8) 0.4093(3) 0.077(2) Uani 1 1 d . . . . .
H39A H 0.590942 0.808654 0.432855 0.093 Uiso 1 1 calc R U . . .
H39B H 0.650730 0.779692 0.406763 0.093 Uiso 1 1 calc R U . . .
C45 C 0.4066(5) 0.8384(7) 0.2414(4) 0.086(2) Uani 1 1 d . . . . .
H45 H 0.363682 0.813672 0.237146 0.103 Uiso 1 1 calc R U . . .
C25 C 0.4420(3) 0.5150(7) 0.3245(3) 0.0717(18) Uani 1 1 d . . . . .
H25A H 0.396554 0.509984 0.307739 0.086 Uiso 1 1 calc R U . . .
H25B H 0.448719 0.587954 0.342633 0.086 Uiso 1 1 calc R U . . .
C40 C 0.5473(4) 0.8754(7) 0.3480(4) 0.085(2) Uani 1 1 d . . . . .
H40A H 0.585322 0.923103 0.348117 0.102 Uiso 1 1 calc R U . . .
H40B H 0.524054 0.905123 0.373833 0.102 Uiso 1 1 calc R U . . .
C54 C 0.5505(4) 0.2599(7) 0.1470(4) 0.0874(10) Uani 1 1 d . . . . .
C58 C 0.6353(4) 0.3531(7) 0.2038(4) 0.0874(10) Uani 1 1 d . . . . .
H58 H 0.669706 0.405041 0.207841 0.105 Uiso 1 1 calc R U . . .
C32 C 0.4922(3) 0.1406(7) 0.4664(2) 0.0640(17) Uani 1 1 d . . . . .
H32A H 0.452898 0.124666 0.479631 0.077 Uiso 1 1 calc R U . . .
H32B H 0.502732 0.072620 0.448184 0.077 Uiso 1 1 calc R U . . .
O7 O 0.4497(9) 0.7747(13) 0.1203(6) 0.1002(13) Uani 0.490(7) 1 d . . P A 1
C37 C 0.6413(4) 0.4527(8) 0.4144(3) 0.087(2) Uani 1 1 d . . . . .
H37A H 0.598976 0.419667 0.415280 0.104 Uiso 1 1 calc R U . . .
H37B H 0.667261 0.450269 0.449318 0.104 Uiso 1 1 calc R U . . .
C43 C 0.4930(5) 0.9052(7) 0.2065(4) 0.083(2) Uani 1 1 d . . . . .
H43 H 0.510871 0.927898 0.178131 0.100 Uiso 1 1 calc R U . . .
C38 C 0.6076(4) 0.6408(9) 0.4289(3) 0.086(3) Uani 1 1 d . . . . .
H38A H 0.633162 0.637747 0.463979 0.103 Uiso 1 1 calc R U . . .
H38B H 0.563611 0.616900 0.430253 0.103 Uiso 1 1 calc R U . . .
C57 C 0.6218(4) 0.3031(7) 0.2465(4) 0.0874(10) Uani 1 1 d . . . . .
C36 C 0.6733(3) 0.3882(7) 0.3784(4) 0.081(2) Uani 1 1 d . . . . .
H36A H 0.715266 0.422635 0.377431 0.098 Uiso 1 1 calc R U . . .
H36B H 0.680635 0.309763 0.390601 0.098 Uiso 1 1 calc R U . . .
C44 C 0.4315(5) 0.8666(7) 0.1983(3) 0.088(2) Uani 1 1 d . . . . .
C56 C 0.5730(4) 0.2307(7) 0.2408(4) 0.0874(10) Uani 1 1 d . . . . .
H56 H 0.562933 0.193691 0.269852 0.105 Uiso 1 1 calc R U . . .
C4 C 0.7891(4) 0.1842(7) 0.7354(3) 0.0810(10) Uani 1 1 d . . . . .
H4A H 0.812928 0.127776 0.719886 0.121 Uiso 1 1 calc R U . . .
H4B H 0.743761 0.164760 0.728446 0.121 Uiso 1 1 calc R U . . .
H4C H 0.804882 0.185931 0.772388 0.121 Uiso 1 1 calc R U . . .
C20 C 0.7351(4) 0.6891(7) 0.2892(4) 0.095(3) Uani 1 1 d . . . . .
H20A H 0.722370 0.754324 0.308019 0.114 Uiso 1 1 calc R U . . .
H20B H 0.758774 0.718063 0.263424 0.114 Uiso 1 1 calc R U . . .
C2 C 0.8667(4) 0.3341(7) 0.7313(3) 0.0810(10) Uani 1 1 d . . . . .
H2A H 0.875135 0.341560 0.768515 0.121 Uiso 1 1 calc R U . . .
H2B H 0.874290 0.406432 0.715823 0.121 Uiso 1 1 calc R U . . .
H2C H 0.894988 0.276911 0.721299 0.121 Uiso 1 1 calc R U . . .
C52 C 0.4461(17) 0.374(2) 0.0847(9) 0.1002(13) Uani 0.490(7) 1 d . . P A 1
H52A H 0.456300 0.391926 0.121623 0.120 Uiso 0.490(7) 1 calc R U P A 1
H52B H 0.402694 0.342662 0.075162 0.120 Uiso 0.490(7) 1 calc R U P A 1
C3 C 0.7545(4) 0.3797(7) 0.7329(3) 0.0810(10) Uani 1 1 d . . . . .
H3A H 0.710343 0.354249 0.722409 0.121 Uiso 1 1 calc R U . . .
H3B H 0.759039 0.454943 0.718927 0.121 Uiso 1 1 calc R U . . .
H3C H 0.765653 0.382386 0.770204 0.121 Uiso 1 1 calc R U . . .
C35 C 0.6649(5) 0.3231(8) 0.2978(4) 0.102(3) Uani 1 1 d . . . . .
H35A H 0.676851 0.249820 0.314569 0.122 Uiso 1 1 calc R U . . .
H35B H 0.704417 0.360799 0.292503 0.122 Uiso 1 1 calc R U . . .
C53 C 0.5118(13) 0.2171(18) 0.1050(8) 0.1002(13) Uani 0.490(7) 1 d . . P A 1
H53A H 0.472902 0.185365 0.114590 0.120 Uiso 0.490(7) 1 calc R U P A 1
H53B H 0.534000 0.155974 0.090226 0.120 Uiso 0.490(7) 1 calc R U P A 1
C47 C 0.4033(13) 0.839(2) 0.1411(9) 0.1002(13) Uani 0.490(7) 1 d . . P A 1
H47A H 0.363436 0.795412 0.138620 0.120 Uiso 0.490(7) 1 calc R U P A 1
H47B H 0.393365 0.909844 0.121548 0.120 Uiso 0.490(7) 1 calc R U P A 1
O8 O 0.4748(8) 0.5739(11) 0.0728(5) 0.1002(13) Uani 0.490(7) 1 d D . P A 1
C48 C 0.4231(13) 0.7495(18) 0.0674(8) 0.1002(13) Uani 0.490(7) 1 d . . P A 1
H48A H 0.418173 0.819341 0.046785 0.120 Uiso 0.490(7) 1 calc R U P A 1
H48B H 0.380833 0.713488 0.064500 0.120 Uiso 0.490(7) 1 calc R U P A 1
C51 C 0.4267(13) 0.4875(14) 0.0548(8) 0.1002(13) Uani 0.490(7) 1 d D . P A 2
H51A H 0.383847 0.462595 0.037337 0.120 Uiso 0.490(7) 1 calc R U P A 2
H51B H 0.450550 0.499671 0.026937 0.120 Uiso 0.490(7) 1 calc R U P A 2
C50 C 0.4700(12) 0.6693(17) 0.0489(8) 0.1002(13) Uani 0.490(7) 1 d . . P A 1
H50A H 0.455705 0.655677 0.011886 0.120 Uiso 0.490(7) 1 calc R U P A 1
H50B H 0.512483 0.705308 0.053945 0.120 Uiso 0.490(7) 1 calc R U P A 1
O11 O 0.4160(8) 0.5855(10) 0.0667(5) 0.1002(13) Uani 0.510(7) 1 d D . P A 2
O9 O 0.4166(8) 0.7882(13) 0.1186(6) 0.1002(13) Uani 0.510(7) 1 d . . P A 2
C61 C 0.4226(12) 0.6951(16) 0.0411(8) 0.1002(13) Uani 0.510(7) 1 d . . P A 2
H61A H 0.406102 0.691219 0.003821 0.120 Uiso 0.510(7) 1 calc R U P A 2
H61B H 0.467295 0.721708 0.047461 0.120 Uiso 0.510(7) 1 calc R U P A 2
C60 C 0.3816(12) 0.7664(17) 0.0675(7) 0.1002(13) Uani 0.510(7) 1 d . . P A 2
H60A H 0.371334 0.838022 0.048809 0.120 Uiso 0.510(7) 1 calc R U P A 2
H60B H 0.341275 0.726786 0.068979 0.120 Uiso 0.510(7) 1 calc R U P A 2
C64 C 0.5166(13) 0.2445(19) 0.0864(8) 0.1002(13) Uani 0.510(7) 1 d . . P A 2
H64A H 0.546621 0.203526 0.068963 0.120 Uiso 0.510(7) 1 calc R U P A 2
H64B H 0.478454 0.196442 0.084782 0.120 Uiso 0.510(7) 1 calc R U P A 2
O15 O 0.4978(10) 0.3446(12) 0.0586(6) 0.1002(13) Uani 0.510(7) 1 d . . P A 2
C62 C 0.4599(12) 0.4889(14) 0.0456(7) 0.1002(13) Uani 0.510(7) 1 d D . P A 1
H62A H 0.494738 0.469850 0.027376 0.120 Uiso 0.510(7) 1 calc R U P A 1
H62B H 0.421001 0.504424 0.019876 0.120 Uiso 0.510(7) 1 calc R U P A 1
C63 C 0.4501(16) 0.399(2) 0.0735(9) 0.1002(13) Uani 0.510(7) 1 d . . P A 2
H63A H 0.414473 0.344083 0.070216 0.120 Uiso 0.510(7) 1 calc R U P A 2
H63B H 0.464013 0.412865 0.110537 0.120 Uiso 0.510(7) 1 calc R U P A 2
C49 C 0.3868(13) 0.8607(19) 0.1512(8) 0.1002(13) Uani 0.510(7) 1 d . . P A 2
H49A H 0.378627 0.936394 0.135880 0.120 Uiso 0.510(7) 1 calc R U P A 2
H49B H 0.345935 0.828145 0.156511 0.120 Uiso 0.510(7) 1 calc R U P A 2

loop_
_atom_site_aniso_label
_atom_site_aniso_U_11
_atom_site_aniso_U_22
_atom_site_aniso_U_33
_atom_site_aniso_U_23
_atom_site_aniso_U_13
_atom_site_aniso_U_12
I1 0.04801(17) 0.04520(17) 0.04990(18) -0.00415(13) 0.01888(13) -0.00352(13)
I2 0.05491(19) 0.04974(19) 0.05491(19) -0.01042(14) 0.02317(15) -0.00822(15)
I3 0.0693(2) 0.0538(2) 0.0649(2) -0.01560(17) 0.03264(18) -0.00881(17)
Na1 0.0516(11) 0.0589(13) 0.0505(11) 0.0069(10) 0.0144(9) -0.0006(10)
O2 0.066(2) 0.055(2) 0.048(2) -0.0030(17) 0.0130(18) 0.0022(19)
O3 0.054(2) 0.047(2) 0.063(2) 0.0122(17) 0.0189(18) 0.0007(17)
O1 0.050(2) 0.073(3) 0.066(3) 0.005(2) 0.0169(19) 0.005(2)
O6 0.064(3) 0.078(3) 0.071(3) -0.018(2) 0.028(2) -0.010(2)
O4 0.052(2) 0.059(3) 0.094(3) 0.022(2) 0.019(2) 0.010(2)
O5 0.062(3) 0.094(4) 0.056(2) 0.010(2) 0.017(2) -0.007(2)
N3 0.054(3) 0.056(3) 0.043(2) -0.002(2) 0.0116(19) -0.013(2)
N4 0.050(3) 0.079(3) 0.048(3) -0.004(2) 0.022(2) -0.009(2)
N1 0.068(3) 0.067(3) 0.052(3) -0.003(2) 0.014(2) -0.022(3)
N2 0.067(3) 0.067(3) 0.054(3) -0.002(2) 0.015(2) -0.023(3)
N6 0.057(3) 0.089(4) 0.051(3) -0.006(3) 0.022(2) 0.005(3)
C33 0.051(3) 0.056(3) 0.050(3) -0.006(2) 0.025(2) -0.004(2)
C8 0.041(2) 0.033(2) 0.060(3) -0.009(2) 0.022(2) -0.0054(19)
C9 0.052(3) 0.042(3) 0.051(3) 0.002(2) 0.022(2) 0.003(2)
C14 0.047(3) 0.046(3) 0.050(3) 0.002(2) 0.023(2) -0.011(2)
N5 0.056(3) 0.104(5) 0.057(3) -0.010(3) 0.025(2) 0.002(3)
C12 0.046(3) 0.047(3) 0.045(3) -0.001(2) 0.011(2) -0.008(2)
C11 0.052(3) 0.053(3) 0.046(3) -0.002(2) 0.010(2) -0.012(2)
C10 0.058(3) 0.047(3) 0.052(3) -0.004(2) 0.024(2) -0.001(2)
C6 0.052(3) 0.052(3) 0.051(3) 0.000(2) 0.014(2) -0.006(2)
C13 0.044(3) 0.052(3) 0.051(3) 0.000(2) 0.017(2) -0.008(2)
C5 0.063(3) 0.044(3) 0.049(3) 0.001(2) 0.021(2) 0.005(2)
C18 0.066(4) 0.063(4) 0.063(4) 0.006(3) 0.012(3) -0.010(3)
C7 0.062(3) 0.043(3) 0.046(3) -0.001(2) 0.019(2) -0.002(2)
C15 0.069(4) 0.066(4) 0.056(3) -0.005(3) 0.029(3) -0.008(3)
C34 0.053(3) 0.057(3) 0.049(3) -0.002(2) 0.024(2) -0.003(2)
C22 0.081(4) 0.055(3) 0.042(3) 0.002(2) 0.018(3) 0.008(3)
C16 0.063(4) 0.054(4) 0.090(5) 0.002(3) 0.025(3) 0.005(3)
C26 0.043(3) 0.074(4) 0.068(4) -0.003(3) 0.019(3) -0.006(3)
C19 0.056(3) 0.054(3) 0.055(3) -0.006(3) 0.017(3) -0.006(3)
C1 0.096(3) 0.089(3) 0.059(2) 0.0014(19) 0.0176(19) 0.003(2)
C17 0.054(3) 0.057(4) 0.074(4) 0.016(3) 0.007(3) -0.014(3)
C41 0.077(4) 0.044(3) 0.086(5) -0.013(3) 0.043(4) -0.005(3)
C21 0.070(4) 0.055(3) 0.060(3) 0.017(3) 0.026(3) 0.005(3)
C23 0.063(4) 0.071(4) 0.061(4) -0.013(3) 0.004(3) 0.002(3)
C29 0.047(3) 0.073(4) 0.058(3) -0.007(3) 0.020(2) -0.010(3)
C27 0.059(3) 0.078(4) 0.054(3) -0.009(3) 0.015(3) 0.002(3)
C31 0.066(4) 0.071(4) 0.070(4) -0.019(3) 0.026(3) -0.007(3)
C24 0.055(4) 0.076(5) 0.079(5) -0.003(4) 0.005(3) 0.005(3)
C28 0.065(4) 0.065(4) 0.062(4) -0.010(3) 0.018(3) 0.000(3)
C42 0.082(5) 0.055(4) 0.108(6) -0.002(4) 0.057(5) -0.005(3)
O10 0.142(4) 0.079(3) 0.081(2) -0.0025(17) 0.025(3) 0.011(3)
C46 0.084(5) 0.071(4) 0.090(5) 0.006(4) 0.047(4) -0.009(4)
C59 0.0704(19) 0.0597(17) 0.139(3) -0.0134(19) 0.0372(19) 0.0118(14)
C30 0.081(5) 0.079(5) 0.062(4) -0.016(3) 0.028(3) -0.016(4)
C55 0.0704(19) 0.0597(17) 0.139(3) -0.0134(19) 0.0372(19) 0.0118(14)
C39 0.065(4) 0.105(6) 0.070(4) -0.027(4) 0.031(3) -0.020(4)
C45 0.090(6) 0.072(5) 0.095(6) 0.014(4) 0.016(5) -0.011(4)
C25 0.057(4) 0.079(5) 0.085(5) -0.002(4) 0.028(3) 0.012(3)
C40 0.078(5) 0.064(4) 0.122(7) -0.010(4) 0.047(5) -0.006(4)
C54 0.0704(19) 0.0597(17) 0.139(3) -0.0134(19) 0.0372(19) 0.0118(14)
C58 0.0704(19) 0.0597(17) 0.139(3) -0.0134(19) 0.0372(19) 0.0118(14)
C32 0.049(3) 0.092(5) 0.054(3) -0.001(3) 0.018(3) -0.022(3)
O7 0.142(4) 0.079(3) 0.081(2) -0.0025(17) 0.025(3) 0.011(3)
C37 0.079(5) 0.104(6) 0.074(5) 0.041(5) 0.006(4) -0.011(5)
C43 0.109(6) 0.061(4) 0.094(6) 0.007(4) 0.054(5) 0.002(4)
C38 0.067(4) 0.139(8) 0.055(4) -0.014(4) 0.024(3) -0.022(5)
C57 0.0704(19) 0.0597(17) 0.139(3) -0.0134(19) 0.0372(19) 0.0118(14)
C36 0.059(4) 0.065(4) 0.116(6) 0.038(4) 0.006(4) -0.001(3)
C44 0.123(7) 0.055(4) 0.087(5) 0.020(4) 0.026(5) 0.016(4)
C56 0.0704(19) 0.0597(17) 0.139(3) -0.0134(19) 0.0372(19) 0.0118(14)
C4 0.096(3) 0.089(3) 0.059(2) 0.0014(19) 0.0176(19) 0.003(2)
C20 0.075(5) 0.064(5) 0.132(8) 0.035(5) -0.015(5) -0.018(4)
C2 0.096(3) 0.089(3) 0.059(2) 0.0014(19) 0.0176(19) 0.003(2)
C52 0.142(4) 0.079(3) 0.081(2) -0.0025(17) 0.025(3) 0.011(3)
C3 0.096(3) 0.089(3) 0.059(2) 0.0014(19) 0.0176(19) 0.003(2)
C35 0.088(6) 0.079(6) 0.141(9) -0.001(6) 0.027(6) 0.018(5)
C53 0.142(4) 0.079(3) 0.081(2) -0.0025(17) 0.025(3) 0.011(3)
C47 0.142(4) 0.079(3) 0.081(2) -0.0025(17) 0.025(3) 0.011(3)
O8 0.142(4) 0.079(3) 0.081(2) -0.0025(17) 0.025(3) 0.011(3)
C48 0.142(4) 0.079(3) 0.081(2) -0.0025(17) 0.025(3) 0.011(3)
C51 0.142(4) 0.079(3) 0.081(2) -0.0025(17) 0.025(3) 0.011(3)
C50 0.142(4) 0.079(3) 0.081(2) -0.0025(17) 0.025(3) 0.011(3)
O11 0.142(4) 0.079(3) 0.081(2) -0.0025(17) 0.025(3) 0.011(3)
O9 0.142(4) 0.079(3) 0.081(2) -0.0025(17) 0.025(3) 0.011(3)
C61 0.142(4) 0.079(3) 0.081(2) -0.0025(17) 0.025(3) 0.011(3)
C60 0.142(4) 0.079(3) 0.081(2) -0.0025(17) 0.025(3) 0.011(3)
C64 0.142(4) 0.079(3) 0.081(2) -0.0025(17) 0.025(3) 0.011(3)
O15 0.142(4) 0.079(3) 0.081(2) -0.0025(17) 0.025(3) 0.011(3)
C62 0.142(4) 0.079(3) 0.081(2) -0.0025(17) 0.025(3) 0.011(3)
C63 0.142(4) 0.079(3) 0.081(2) -0.0025(17) 0.025(3) 0.011(3)
C49 0.142(4) 0.079(3) 0.081(2) -0.0025(17) 0.025(3) 0.011(3)

loop_
_atom_type_symbol
_atom_type_description
_atom_type_scat_dispersion_real
_atom_type_scat_dispersion_imag
_atom_type_scat_source
C C 0.0181 0.0091 'International Tables Vol C Tables 4.2.6.8 and 6.1.1.4'
H H 0.0000 0.0000 'International Tables Vol C Tables 4.2.6.8 and 6.1.1.4'
I I -0.3257 6.8362 'International Tables Vol C Tables 4.2.6.8 and 6.1.1.4'
N N 0.0311 0.0180 'International Tables Vol C Tables 4.2.6.8 and 6.1.1.4'
Na Na 0.1353 0.1239 'International Tables Vol C Tables 4.2.6.8 and 6.1.1.4'
O O 0.0492 0.0322 'International Tables Vol C Tables 4.2.6.8 and 6.1.1.4'

loop_
_geom_angle_atom_site_label_1
_geom_angle_atom_site_label_2
_geom_angle_atom_site_label_3
_geom_angle
_geom_angle_site_symmetry_1
_geom_angle_site_symmetry_3
_geom_angle_publ_flag
O2 Na1 O3 70.88(15) . . ?
O2 Na1 O1 69.61(16) . . ?
O2 Na1 O6 102.95(18) . . ?
O2 Na1 O4 119.09(19) . . ?
O2 Na1 O5 169.8(2) . . ?
O3 Na1 O1 137.97(17) . . ?
O3 Na1 O6 106.33(16) . . ?
O1 Na1 O6 95.96(16) . . ?
O4 Na1 O3 93.80(15) . . ?
O4 Na1 O1 93.01(17) . . ?
O4 Na1 O6 137.48(19) . . ?
O5 Na1 O3 108.79(17) . . ?
O5 Na1 O1 112.64(17) . . ?
O5 Na1 O6 67.16(19) . . ?
O5 Na1 O4 71.0(2) . . ?
C22 O2 Na1 116.6(4) . . ?
C22 O2 C23 113.4(5) . . ?
C23 O2 Na1 114.7(4) . . ?
C21 O3 Na1 105.5(3) . . ?
C20 O3 Na1 121.9(5) . . ?
C20 O3 C21 108.5(5) . . ?
C24 O1 Na1 110.8(4) . . ?
C24 O1 C25 112.4(5) . . ?
C25 O1 Na1 118.9(4) . . ?
C39 O6 Na1 107.1(4) . . ?
C39 O6 C40 109.8(6) . . ?
C40 O6 Na1 136.6(5) . . ?
C36 O4 Na1 109.3(4) . . ?
C35 O4 Na1 125.5(5) . . ?
C35 O4 C36 108.5(6) . . ?
C37 O5 Na1 112.5(5) . . ?
C37 O5 C38 114.0(6) . . ?
C38 O5 Na1 116.8(5) . . ?
N2 N3 C12 110.6(4) . . ?
N2 N3 C13 119.8(5) . . ?
C12 N3 C13 128.4(5) . . ?
C33 N4 N5 109.4(5) . . ?
C33 N4 C32 129.3(5) . . ?
N5 N4 C32 119.5(5) . . ?
N2 N1 C11 109.1(5) . . ?
N1 N2 N3 107.7(5) . . ?
N5 N6 C34 109.7(5) . . ?
N4 C33 I2 121.6(4) . . ?
N4 C33 C34 105.6(4) . . ?
C34 C33 I2 132.6(4) . . ?
C9 C8 H8 121.7 . . ?
C7 C8 H8 121.7 . . ?
C7 C8 C9 116.6(5) . . ?
C8 C9 C34 119.3(5) . . ?
C10 C9 C8 120.6(5) . . ?
C10 C9 C34 120.0(5) . . ?
C15 C14 C13 121.7(5) . . ?
C19 C14 C13 120.1(5) . . ?
C19 C14 C15 118.2(6) . . ?
N6 N5 N4 107.3(5) . . ?
N3 C12 I1 122.6(4) . . ?
N3 C12 C11 104.9(5) . . ?
C11 C12 I1 132.4(4) . . ?
N1 C11 C12 107.7(5) . . ?
N1 C11 C7 120.0(5) . . ?
C12 C11 C7 132.2(5) . . ?
C9 C10 H10 118.7 . . ?
C9 C10 C5 122.6(5) . . ?
C5 C10 H10 118.7 . . ?
C5 C6 H6 119.0 . . ?
C7 C6 H6 119.0 . . ?
C7 C6 C5 122.1(6) . . ?
N3 C13 C14 111.4(4) . . ?
N3 C13 H13A 109.3 . . ?
N3 C13 H13B 109.3 . . ?
C14 C13 H13A 109.3 . . ?
C14 C13 H13B 109.3 . . ?
H13A C13 H13B 108.0 . . ?
C10 C5 C1 120.7(5) . . ?
C6 C5 C10 117.0(5) . . ?
C6 C5 C1 122.3(6) . . ?
C19 C18 H18 119.6 . . ?
C17 C18 H18 119.6 . . ?
C17 C18 C19 120.7(6) . . ?
C8 C7 C11 119.0(5) . . ?
C6 C7 C8 121.2(5) . . ?
C6 C7 C11 119.6(5) . . ?
C14 C15 H15 120.0 . . ?
C14 C15 C16 120.0(6) . . ?
C16 C15 H15 120.0 . . ?
N6 C34 C33 107.9(5) . . ?
N6 C34 C9 120.2(5) . . ?
C33 C34 C9 131.8(5) . . ?
O2 C22 H22A 110.0 . . ?
O2 C22 H22B 110.0 . . ?
O2 C22 C21 108.7(5) . . ?
H22A C22 H22B 108.3 . . ?
C21 C22 H22A 110.0 . . ?
C21 C22 H22B 110.0 . . ?
C15 C16 H16 119.2 . . ?
C17 C16 C15 121.7(6) . . ?
C17 C16 H16 119.2 . . ?
C27 C26 C25 120.2(6) . . ?
C31 C26 C27 118.6(7) . . ?
C31 C26 C25 121.2(7) . . ?
C14 C19 C18 121.4(6) . . ?
C14 C19 H19 119.3 . . ?
C18 C19 H19 119.3 . . ?
C4 C1 C5 109.2(7) . . ?
C2 C1 C5 113.1(6) . . ?
C2 C1 C4 107.9(7) . . ?
C3 C1 C5 109.2(7) . . ?
C3 C1 C4 107.3(7) . . ?
C3 C1 C2 109.9(7) . . ?
C18 C17 C16 118.0(6) . . ?
C18 C17 C20 121.3(8) . . ?
C16 C17 C20 120.5(8) . . ?
C42 C41 C46 117.7(8) . . ?
C42 C41 C40 120.8(7) . . ?
C46 C41 C40 121.6(7) . . ?
O3 C21 C22 110.2(5) . . ?
O3 C21 H21A 109.6 . . ?
O3 C21 H21B 109.6 . . ?
C22 C21 H21A 109.6 . . ?
C22 C21 H21B 109.6 . . ?
H21A C21 H21B 108.1 . . ?
O2 C23 H23A 110.1 . . ?
O2 C23 H23B 110.1 . . ?
O2 C23 C24 108.1(5) . . ?
H23A C23 H23B 108.4 . . ?
C24 C23 H23A 110.1 . . ?
C24 C23 H23B 110.1 . . ?
C28 C29 C30 117.7(7) . . ?
C28 C29 C32 121.9(6) . . ?
C30 C29 C32 120.4(6) . . ?
C26 C27 H27 119.8 . . ?
C28 C27 C26 120.3(6) . . ?
C28 C27 H27 119.8 . . ?
C26 C31 H31 119.7 . . ?
C30 C31 C26 120.6(7) . . ?
C30 C31 H31 119.7 . . ?
O1 C24 C23 109.2(5) . . ?
O1 C24 H24A 109.8 . . ?
O1 C24 H24B 109.8 . . ?
C23 C24 H24A 109.8 . . ?
C23 C24 H24B 109.8 . . ?
H24A C24 H24B 108.3 . . ?
C29 C28 H28 119.1 . . ?
C27 C28 C29 121.7(6) . . ?
C27 C28 H28 119.1 . . ?
C41 C42 H42 119.4 . . ?
C43 C42 C41 121.2(8) . . ?
C43 C42 H42 119.4 . . ?
C52 O10 C53 107.0(16) . . ?
C41 C46 H46 119.8 . . ?
C45 C46 C41 120.4(7) . . ?
C45 C46 H46 119.8 . . ?
C54 C59 H59 119.3 . . ?
C58 C59 H59 119.3 . . ?
C58 C59 C54 121.4(10) . . ?
C29 C30 H30 119.4 . . ?
C31 C30 C29 121.1(6) . . ?
C31 C30 H30 119.4 . . ?
C54 C55 H55 118.8 . . ?
C56 C55 H55 118.8 . . ?
C56 C55 C54 122.4(8) . . ?
O6 C39 H39A 109.9 . . ?
O6 C39 H39B 109.9 . . ?
O6 C39 C38 108.8(6) . . ?
H39A C39 H39B 108.3 . . ?
C38 C39 H39A 109.9 . . ?
C38 C39 H39B 109.9 . . ?
C46 C45 H45 119.1 . . ?
C46 C45 C44 121.8(9) . . ?
C44 C45 H45 119.1 . . ?
O1 C25 C26 109.6(5) . . ?
O1 C25 H25A 109.7 . . ?
O1 C25 H25B 109.7 . . ?
C26 C25 H25A 109.7 . . ?
C26 C25 H25B 109.7 . . ?
H25A C25 H25B 108.2 . . ?
O6 C40 C41 109.1(6) . . ?
O6 C40 H40A 109.9 . . ?
O6 C40 H40B 109.9 . . ?
C41 C40 H40A 109.9 . . ?
C41 C40 H40B 109.9 . . ?
H40A C40 H40B 108.3 . . ?
C59 C54 C55 114.0(10) . . ?
C59 C54 C64 115.0(12) . . ?
C55 C54 C64 131.0(11) . . ?
C53 C54 C59 135.6(14) . . ?
C53 C54 C55 110.2(12) . . ?
C59 C58 H58 118.0 . . ?
C59 C58 C57 123.9(9) . . ?
C57 C58 H58 118.0 . . ?
N4 C32 C29 112.1(5) . . ?
N4 C32 H32A 109.2 . . ?
N4 C32 H32B 109.2 . . ?
C29 C32 H32A 109.2 . . ?
C29 C32 H32B 109.2 . . ?
H32A C32 H32B 107.9 . . ?
C47 O7 C48 108.2(18) . . ?
O5 C37 H37A 110.2 . . ?
O5 C37 H37B 110.2 . . ?
O5 C37 C36 107.3(6) . . ?
H37A C37 H37B 108.5 . . ?
C36 C37 H37A 110.2 . . ?
C36 C37 H37B 110.2 . . ?
C42 C43 H43 119.1 . . ?
C42 C43 C44 121.8(8) . . ?
C44 C43 H43 119.1 . . ?
O5 C38 C39 109.9(6) . . ?
O5 C38 H38A 109.7 . . ?
O5 C38 H38B 109.7 . . ?
C39 C38 H38A 109.7 . . ?
C39 C38 H38B 109.7 . . ?
H38A C38 H38B 108.2 . . ?
C58 C57 C35 119.8(8) . . ?
C56 C57 C58 118.0(10) . . ?
C56 C57 C35 122.0(10) . . ?
O4 C36 C37 110.4(6) . . ?
O4 C36 H36A 109.6 . . ?
O4 C36 H36B 109.6 . . ?
C37 C36 H36A 109.6 . . ?
C37 C36 H36B 109.6 . . ?
H36A C36 H36B 108.1 . . ?
C45 C44 C47 128.1(13) . . ?
C45 C44 C49 114.7(13) . . ?
C43 C44 C45 116.9(9) . . ?
C43 C44 C47 113.9(12) . . ?
C43 C44 C49 128.2(13) . . ?
C55 C56 H56 119.9 . . ?
C57 C56 C55 120.3(10) . . ?
C57 C56 H56 119.9 . . ?
C1 C4 H4A 109.5 . . ?
C1 C4 H4B 109.5 . . ?
C1 C4 H4C 109.5 . . ?
H4A C4 H4B 109.5 . . ?
H4A C4 H4C 109.5 . . ?
H4B C4 H4C 109.5 . . ?
O3 C20 C17 112.6(6) . . ?
O3 C20 H20A 109.1 . . ?
O3 C20 H20B 109.1 . . ?
C17 C20 H20A 109.1 . . ?
C17 C20 H20B 109.1 . . ?
H20A C20 H20B 107.8 . . ?
C1 C2 H2A 109.5 . . ?
C1 C2 H2B 109.5 . . ?
C1 C2 H2C 109.5 . . ?
H2A C2 H2B 109.5 . . ?
H2A C2 H2C 109.5 . . ?
H2B C2 H2C 109.5 . . ?
O10 C52 H52A 113.3 . . ?
O10 C52 H52B 113.3 . . ?
O10 C52 C62 91.9(16) . . ?
H52A C52 H52B 110.6 . . ?
C62 C52 H52A 113.3 . . ?
C62 C52 H52B 113.3 . . ?
C1 C3 H3A 109.5 . . ?
C1 C3 H3B 109.5 . . ?
C1 C3 H3C 109.5 . . ?
H3A C3 H3B 109.5 . . ?
H3A C3 H3C 109.5 . . ?
H3B C3 H3C 109.5 . . ?
O4 C35 C57 111.4(7) . . ?
O4 C35 H35A 109.3 . . ?
O4 C35 H35B 109.3 . . ?
C57 C35 H35A 109.3 . . ?
C57 C35 H35B 109.3 . . ?
H35A C35 H35B 108.0 . . ?
O10 C53 H53A 109.8 . . ?
O10 C53 H53B 109.8 . . ?
C54 C53 O10 109.2(17) . . ?
C54 C53 H53A 109.8 . . ?
C54 C53 H53B 109.8 . . ?
H53A C53 H53B 108.3 . . ?
O7 C47 C44 108.7(18) . . ?
O7 C47 H47A 110.0 . . ?
O7 C47 H47B 110.0 . . ?
C44 C47 H47A 110.0 . . ?
C44 C47 H47B 110.0 . . ?
H47A C47 H47B 108.3 . . ?
C62 O8 C50 115.8(16) . . ?
O7 C48 H48A 110.4 . . ?
O7 C48 H48B 110.4 . . ?
O7 C48 C50 106.4(19) . . ?
H48A C48 H48B 108.6 . . ?
C50 C48 H48A 110.4 . . ?
C50 C48 H48B 110.4 . . ?
H51A C51 H51B 104.7 . . ?
O11 C51 H51A 101.7 . . ?
O11 C51 H51B 101.7 . . ?
C63 C51 H51A 101.7 . . ?
C63 C51 H51B 101.7 . . ?
C63 C51 O11 141(2) . . ?
O8 C50 C48 112.4(18) . . ?
O8 C50 H50A 109.1 . . ?
O8 C50 H50B 109.1 . . ?
C48 C50 H50A 109.1 . . ?
C48 C50 H50B 109.1 . . ?
H50A C50 H50B 107.8 . . ?
C51 O11 C61 131.7(16) . . ?
C60 O9 C49 117.5(17) . . ?
O11 C61 H61A 111.9 . . ?
O11 C61 H61B 111.9 . . ?
O11 C61 C60 99.4(15) . . ?
H61A C61 H61B 109.6 . . ?
C60 C61 H61A 111.9 . . ?
C60 C61 H61B 111.9 . . ?
O9 C60 C61 107.6(19) . . ?
O9 C60 H60A 110.2 . . ?
O9 C60 H60B 110.2 . . ?
C61 C60 H60A 110.2 . . ?
C61 C60 H60B 110.2 . . ?
H60A C60 H60B 108.5 . . ?
C54 C64 H64A 108.2 . . ?
C54 C64 H64B 108.2 . . ?
H64A C64 H64B 107.3 . . ?
O15 C64 C54 116.5(15) . . ?
O15 C64 H64A 108.2 . . ?
O15 C64 H64B 108.2 . . ?
C63 O15 C64 113.9(16) . . ?
C52 C62 H62A 109.8 . . ?
C52 C62 H62B 109.8 . . ?
O8 C62 C52 109.4(17) . . ?
O8 C62 H62A 109.8 . . ?
O8 C62 H62B 109.8 . . ?
H62A C62 H62B 108.2 . . ?
C51 C63 O15 125(2) . . ?
C51 C63 H63A 106.2 . . ?
C51 C63 H63B 106.2 . . ?
O15 C63 H63A 106.2 . . ?
O15 C63 H63B 106.2 . . ?
H63A C63 H63B 106.4 . . ?
C44 C49 O9 105.0(17) . . ?
C44 C49 H49A 110.7 . . ?
C44 C49 H49B 110.7 . . ?
O9 C49 H49A 110.7 . . ?
O9 C49 H49B 110.7 . . ?
H49A C49 H49B 108.8 . . ?

loop_
_geom_bond_atom_site_label_1
_geom_bond_atom_site_label_2
_geom_bond_distance
_geom_bond_site_symmetry_2
_geom_bond_publ_flag
I1 C12 2.091(5) . ?
I2 C33 2.104(5) . ?
Na1 O2 2.303(5) . ?
Na1 O3 2.478(4) . ?
Na1 O1 2.480(5) . ?
Na1 O6 2.688(5) . ?
Na1 O4 2.441(5) . ?
Na1 O5 2.338(5) . ?
O2 C22 1.413(7) . ?
O2 C23 1.427(8) . ?
O3 C21 1.437(7) . ?
O3 C20 1.423(9) . ?
O1 C24 1.427(9) . ?
O1 C25 1.436(8) . ?
O6 C39 1.422(9) . ?
O6 C40 1.447(10) . ?
O4 C36 1.410(10) . ?
O4 C35 1.376(10) . ?
O5 C37 1.431(10) . ?
O5 C38 1.434(9) . ?
N3 N2 1.344(7) . ?
N3 C12 1.354(7) . ?
N3 C13 1.459(7) . ?
N4 C33 1.350(7) . ?
N4 N5 1.369(7) . ?
N4 C32 1.462(8) . ?
N1 N2 1.310(7) . ?
N1 C11 1.368(8) . ?
N6 N5 1.310(8) . ?
N6 C34 1.352(7) . ?
C33 C34 1.378(8) . ?
C8 H8 0.9500 . ?
C8 C9 1.427(7) . ?
C8 C7 1.418(8) . ?
C9 C10 1.387(8) . ?
C9 C34 1.462(8) . ?
C14 C13 1.507(8) . ?
C14 C15 1.387(8) . ?
C14 C19 1.378(8) . ?
C12 C11 1.379(8) . ?
C11 C7 1.477(7) . ?
C10 H10 0.9500 . ?
C10 C5 1.399(9) . ?
C6 H6 0.9500 . ?
C6 C5 1.394(7) . ?
C6 C7 1.393(8) . ?
C13 H13A 0.9900 . ?
C13 H13B 0.9900 . ?
C5 C1 1.547(9) . ?
C18 H18 0.9500 . ?
C18 C19 1.387(9) . ?
C18 C17 1.375(10) . ?
C15 H15 0.9500 . ?
C15 C16 1.391(10) . ?
C22 H22A 0.9900 . ?
C22 H22B 0.9900 . ?
C22 C21 1.482(10) . ?
C16 H16 0.9500 . ?
C16 C17 1.380(10) . ?
C26 C27 1.393(10) . ?
C26 C31 1.380(9) . ?
C26 C25 1.505(10) . ?
C19 H19 0.9500 . ?
C1 C4 1.520(12) . ?
C1 C2 1.510(12) . ?
C1 C3 1.503(11) . ?
C17 C20 1.505(10) . ?
C41 C42 1.386(10) . ?
C41 C46 1.386(10) . ?
C41 C40 1.490(12) . ?
C21 H21A 0.9900 . ?
C21 H21B 0.9900 . ?
C23 H23A 0.9900 . ?
C23 H23B 0.9900 . ?
C23 C24 1.480(10) . ?
C29 C28 1.378(9) . ?
C29 C30 1.393(10) . ?
C29 C32 1.506(10) . ?
C27 H27 0.9500 . ?
C27 C28 1.372(10) . ?
C31 H31 0.9500 . ?
C31 C30 1.378(11) . ?
C24 H24A 0.9900 . ?
C24 H24B 0.9900 . ?
C28 H28 0.9500 . ?
C42 H42 0.9500 . ?
C42 C43 1.353(13) . ?
O10 C52 1.45(3) . ?
O10 C53 1.46(2) . ?
C46 H46 0.9500 . ?
C46 C45 1.356(12) . ?
C59 H59 0.9500 . ?
C59 C54 1.397(12) . ?
C59 C58 1.356(13) . ?
C30 H30 0.9500 . ?
C55 H55 0.9500 . ?
C55 C54 1.429(13) . ?
C55 C56 1.404(13) . ?
C39 H39A 0.9900 . ?
C39 H39B 0.9900 . ?
C39 C38 1.469(13) . ?
C45 H45 0.9500 . ?
C45 C44 1.397(12) . ?
C25 H25A 0.9900 . ?
C25 H25B 0.9900 . ?
C40 H40A 0.9900 . ?
C40 H40B 0.9900 . ?
C54 C53 1.36(2) . ?
C54 C64 1.65(2) . ?
C58 H58 0.9500 . ?
C58 C57 1.364(13) . ?
C32 H32A 0.9900 . ?
C32 H32B 0.9900 . ?
O7 C47 1.45(2) . ?
O7 C48 1.45(2) . ?
C37 H37A 0.9900 . ?
C37 H37B 0.9900 . ?
C37 C36 1.493(13) . ?
C43 H43 0.9500 . ?
C43 C44 1.371(13) . ?
C38 H38A 0.9900 . ?
C38 H38B 0.9900 . ?
C57 C56 1.339(12) . ?
C57 C35 1.514(14) . ?
C36 H36A 0.9900 . ?
C36 H36B 0.9900 . ?
C44 C47 1.56(3) . ?
C44 C49 1.43(3) . ?
C56 H56 0.9500 . ?
C4 H4A 0.9800 . ?
C4 H4B 0.9800 . ?
C4 H4C 0.9800 . ?
C20 H20A 0.9900 . ?
C20 H20B 0.9900 . ?
C2 H2A 0.9800 . ?
C2 H2B 0.9800 . ?
C2 H2C 0.9800 . ?
C52 H52A 0.9900 . ?
C52 H52B 0.9900 . ?
C52 C62 1.77(3) . ?
C3 H3A 0.9800 . ?
C3 H3B 0.9800 . ?
C3 H3C 0.9800 . ?
C35 H35A 0.9900 . ?
C35 H35B 0.9900 . ?
C53 H53A 0.9900 . ?
C53 H53B 0.9900 . ?
C47 H47A 0.9900 . ?
C47 H47B 0.9900 . ?
O8 C50 1.29(2) . ?
O8 C62 1.248(15) . ?
C48 H48A 0.9900 . ?
C48 H48B 0.9900 . ?
C48 C50 1.53(3) . ?
C51 H51A 0.9900 . ?
C51 H51B 0.9900 . ?
C51 O11 1.239(15) . ?
C51 C63 1.23(3) . ?
C50 H50A 0.9900 . ?
C50 H50B 0.9900 . ?
O11 C61 1.49(2) . ?
O9 C60 1.45(2) . ?
O9 C49 1.45(2) . ?
C61 H61A 0.9900 . ?
C61 H61B 0.9900 . ?
C61 C60 1.49(3) . ?
C60 H60A 0.9900 . ?
C60 H60B 0.9900 . ?
C64 H64A 0.9900 . ?
C64 H64B 0.9900 . ?
C64 O15 1.42(2) . ?
O15 C63 1.33(3) . ?
C62 H62A 0.9900 . ?
C62 H62B 0.9900 . ?
C63 H63A 0.9900 . ?
C63 H63B 0.9900 . ?
C49 H49A 0.9900 . ?
C49 H49B 0.9900 . ?

loop_
_geom_torsion_atom_site_label_1
_geom_torsion_atom_site_label_2
_geom_torsion_atom_site_label_3
_geom_torsion_atom_site_label_4
_geom_torsion
_geom_torsion_site_symmetry_1
_geom_torsion_site_symmetry_2
_geom_torsion_site_symmetry_3
_geom_torsion_site_symmetry_4
_geom_torsion_publ_flag
I1 C12 C11 N1 175.9(5) . . . . ?
I1 C12 C11 C7 -6.7(11) . . . . ?
I2 C33 C34 N6 -175.6(5) . . . . ?
I2 C33 C34 C9 6.9(11) . . . . ?
Na1 O2 C22 C21 -36.8(6) . . . . ?
Na1 O2 C23 C24 50.0(6) . . . . ?
Na1 O3 C21 C22 -50.5(5) . . . . ?
Na1 O3 C20 C17 71.3(9) . . . . ?
Na1 O1 C24 C23 38.8(7) . . . . ?
Na1 O1 C25 C26 -78.4(6) . . . . ?
Na1 O6 C39 C38 -43.3(6) . . . . ?
Na1 O6 C40 C41 33.2(9) . . . . ?
Na1 O4 C36 C37 43.4(6) . . . . ?
Na1 O4 C35 C57 -57.8(10) . . . . ?
Na1 O5 C37 C36 47.7(7) . . . . ?
Na1 O5 C38 C39 -50.3(7) . . . . ?
O2 C22 C21 O3 59.8(6) . . . . ?
O2 C23 C24 O1 -58.4(8) . . . . ?
O6 C39 C38 O5 63.0(7) . . . . ?
O5 C37 C36 O4 -61.8(8) . . . . ?
N3 C12 C11 N1 -1.3(7) . . . . ?
N3 C12 C11 C7 176.2(6) . . . . ?
N4 C33 C34 N6 -0.6(7) . . . . ?
N4 C33 C34 C9 -178.1(6) . . . . ?
N1 C11 C7 C8 142.9(6) . . . . ?
N1 C11 C7 C6 -31.3(9) . . . . ?
N2 N3 C12 I1 -176.6(4) . . . . ?
N2 N3 C12 C11 0.9(7) . . . . ?
N2 N3 C13 C14 -94.9(6) . . . . ?
N2 N1 C11 C12 1.2(8) . . . . ?
N2 N1 C11 C7 -176.6(6) . . . . ?
C33 N4 N5 N6 -1.5(8) . . . . ?
C33 N4 C32 C29 -72.6(9) . . . . ?
C8 C9 C10 C5 0.3(8) . . . . ?
C8 C9 C34 N6 -146.6(6) . . . . ?
C8 C9 C34 C33 30.7(10) . . . . ?
C9 C8 C7 C11 -174.7(5) . . . . ?
C9 C8 C7 C6 -0.6(8) . . . . ?
C9 C10 C5 C6 -0.2(8) . . . . ?
C9 C10 C5 C1 179.1(6) . . . . ?
C14 C15 C16 C17 -0.4(10) . . . . ?
N5 N4 C33 I2 176.9(4) . . . . ?
N5 N4 C33 C34 1.2(7) . . . . ?
N5 N4 C32 C29 90.3(7) . . . . ?
N5 N6 C34 C33 -0.4(8) . . . . ?
N5 N6 C34 C9 177.6(6) . . . . ?
C12 N3 N2 N1 -0.1(7) . . . . ?
C12 N3 C13 C14 71.5(7) . . . . ?
C12 C11 C7 C8 -34.2(10) . . . . ?
C12 C11 C7 C6 151.5(7) . . . . ?
C11 N1 N2 N3 -0.7(8) . . . . ?
C10 C9 C34 N6 30.5(9) . . . . ?
C10 C9 C34 C33 -152.2(7) . . . . ?
C10 C5 C1 C4 57.3(9) . . . . ?
C10 C5 C1 C2 177.4(6) . . . . ?
C10 C5 C1 C3 -59.9(9) . . . . ?
C6 C5 C1 C4 -123.5(7) . . . . ?
C6 C5 C1 C2 -3.3(10) . . . . ?
C6 C5 C1 C3 119.4(7) . . . . ?
C13 N3 N2 N1 168.6(5) . . . . ?
C13 N3 C12 I1 16.0(8) . . . . ?
C13 N3 C12 C11 -166.6(6) . . . . ?
C13 C14 C15 C16 177.0(5) . . . . ?
C13 C14 C19 C18 -176.1(5) . . . . ?
C5 C6 C7 C8 0.7(9) . . . . ?
C5 C6 C7 C11 174.8(5) . . . . ?
C18 C17 C20 O3 69.4(10) . . . . ?
C7 C8 C9 C10 0.1(8) . . . . ?
C7 C8 C9 C34 177.2(5) . . . . ?
C7 C6 C5 C10 -0.3(9) . . . . ?
C7 C6 C5 C1 -179.6(6) . . . . ?
C15 C14 C13 N3 40.1(7) . . . . ?
C15 C14 C19 C18 2.5(8) . . . . ?
C15 C16 C17 C18 1.6(10) . . . . ?
C15 C16 C17 C20 -173.3(6) . . . . ?
C34 N6 N5 N4 1.1(8) . . . . ?
C34 C9 C10 C5 -176.7(5) . . . . ?
C22 O2 C23 C24 -172.5(5) . . . . ?
C16 C17 C20 O3 -115.8(8) . . . . ?
C26 C27 C28 C29 0.9(10) . . . . ?
C26 C31 C30 C29 0.5(11) . . . . ?
C19 C14 C13 N3 -141.3(5) . . . . ?
C19 C14 C15 C16 -1.6(9) . . . . ?
C19 C18 C17 C16 -0.7(9) . . . . ?
C19 C18 C17 C20 174.2(6) . . . . ?
C17 C18 C19 C14 -1.4(9) . . . . ?
C41 C42 C43 C44 0.9(12) . . . . ?
C41 C46 C45 C44 -1.6(13) . . . . ?
C21 O3 C20 C17 -166.1(7) . . . . ?
C23 O2 C22 C21 -173.4(5) . . . . ?
C27 C26 C31 C30 -1.9(10) . . . . ?
C27 C26 C25 O1 -38.2(9) . . . . ?
C31 C26 C27 C28 1.2(10) . . . . ?
C31 C26 C25 O1 144.7(6) . . . . ?
C24 O1 C25 C26 149.9(6) . . . . ?
C28 C29 C30 C31 1.5(10) . . . . ?
C28 C29 C32 N4 121.4(7) . . . . ?
C42 C41 C46 C45 4.8(11) . . . . ?
C42 C41 C40 O6 -101.1(7) . . . . ?
C42 C43 C44 C45 2.4(12) . . . . ?
C42 C43 C44 C47 -166.7(11) . . . . ?
C42 C43 C44 C49 176.2(13) . . . . ?
O10 C52 C62 O8 -122(2) . . . . ?
C46 C41 C42 C43 -4.5(11) . . . . ?
C46 C41 C40 O6 77.4(8) . . . . ?
C46 C45 C44 C43 -2.0(13) . . . . ?
C46 C45 C44 C47 165.2(13) . . . . ?
C46 C45 C44 C49 -176.7(12) . . . . ?
C59 C54 C53 O10 -43(3) . . . . ?
C59 C54 C64 O15 -53(2) . . . . ?
C59 C58 C57 C56 -0.6(12) . . . . ?
C59 C58 C57 C35 174.5(7) . . . . ?
C30 C29 C28 C27 -2.3(10) . . . . ?
C30 C29 C32 N4 -56.4(8) . . . . ?
C55 C54 C53 O10 142.9(15) . . . . ?
C55 C54 C64 O15 128.2(16) . . . . ?
C39 O6 C40 C41 179.9(5) . . . . ?
C45 C44 C47 O7 -121.3(16) . . . . ?
C45 C44 C49 O9 -126.4(14) . . . . ?
C25 O1 C24 C23 174.4(6) . . . . ?
C25 C26 C27 C28 -176.0(6) . . . . ?
C25 C26 C31 C30 175.3(6) . . . . ?
C40 O6 C39 C38 160.0(6) . . . . ?
C40 C41 C42 C43 174.0(7) . . . . ?
C40 C41 C46 C45 -173.7(7) . . . . ?
C54 C59 C58 C57 1.5(12) . . . . ?
C54 C55 C56 C57 1.7(11) . . . . ?
C54 C64 O15 C63 -68(3) . . . . ?
C58 C59 C54 C55 -0.8(10) . . . . ?
C58 C59 C54 C53 -174.5(16) . . . . ?
C58 C59 C54 C64 -179.5(11) . . . . ?
C58 C57 C56 C55 -1.0(11) . . . . ?
C58 C57 C35 O4 109.7(9) . . . . ?
C32 N4 C33 I2 -18.9(9) . . . . ?
C32 N4 C33 C34 165.5(7) . . . . ?
C32 N4 N5 N6 -167.5(6) . . . . ?
C32 C29 C28 C27 179.9(6) . . . . ?
C32 C29 C30 C31 179.4(6) . . . . ?
O7 C48 C50 O8 64(3) . . . . ?
C37 O5 C38 C39 175.8(6) . . . . ?
C43 C44 C47 O7 46.2(19) . . . . ?
C43 C44 C49 O9 60(2) . . . . ?
C38 O5 C37 C36 -176.4(6) . . . . ?
C36 O4 C35 C57 170.3(7) . . . . ?
C56 C55 C54 C59 -0.8(10) . . . . ?
C56 C55 C54 C53 174.5(12) . . . . ?
C56 C55 C54 C64 177.7(13) . . . . ?
C56 C57 C35 O4 -75.5(10) . . . . ?
C20 O3 C21 C22 177.4(6) . . . . ?
C52 O10 C53 C54 -77(2) . . . . ?
C35 O4 C36 C37 -176.6(7) . . . . ?
C35 C57 C56 C55 -176.0(7) . . . . ?
C53 O10 C52 C62 161.1(17) . . . . ?
C47 O7 C48 C50 -173.1(17) . . . . ?
C48 O7 C47 C44 179.9(16) . . . . ?
C51 O11 C61 C60 162(2) . . . . ?
C50 O8 C62 C52 -163(2) . . . . ?
O11 C51 C63 O15 -123(4) . . . . ?
O11 C61 C60 O9 75(2) . . . . ?
C60 O9 C49 C44 179.9(16) . . . . ?
C64 O15 C63 C51 179(3) . . . . ?
C62 O8 C50 C48 120(2) . . . . ?
C63 C51 O11 C61 138(4) . . . . ?
C49 O9 C60 C61 177.6(17) . . . . ?

loop_
_smtbx_masks_void_nr
_smtbx_masks_void_average_x
_smtbx_masks_void_average_y
_smtbx_masks_void_average_z
_smtbx_masks_void_volume
_smtbx_masks_void_count_electrons
_smtbx_masks_void_content
1 0.227 0.688 0.080 273.7 43.5 '1 ?'
2 0.273 0.188 0.420 273.7 59.2 '1 ?'
3 0.727 -0.188 0.580 273.7 47.1 '1 ?'
4 0.773 0.312 0.920 273.7 62.8 '1 ?'
